data_7208984
loop_
_publ_author_name
'Fan, Liming'
'Zhang, Xiutang'
'Li, Dacheng'
'Sun, Di'
'Zhang, Wei'
'Dou, Jianmin'

_publ_section_title
;
 Supramolecular isomeric flat and wavy honeycomb networks: additive agent
 effect on the ligand linkages
;
_journal_issue 2
_journal_name_full CrystEngComm
_journal_page_first 349
_journal_paper_doi 10.1039/c2ce26386f
_journal_volume 15
_journal_year 2013
_chemical_formula_sum 'C20 H13 Cd N5 O4'
_chemical_formula_weight 499.75
_chemical_name_systematic
;
?
;
_space_group_IT_number 14
_symmetry_cell_setting monoclinic
_symmetry_space_group_name_Hall '-P 2ybc'
_symmetry_space_group_name_H-M 'P 1 21/c 1'
_atom_sites_solution_hydrogens geom
_atom_sites_solution_primary direct
_atom_sites_solution_secondary difmap
_audit_creation_method SHELXL-97
_cell_angle_alpha 90.00
_cell_angle_beta 95.624(3)
_cell_angle_gamma 90.00
_cell_formula_units_Z 4
_cell_length_a 8.6361(11)
_cell_length_b 10.8402(15)
_cell_length_c 19.795(3)
_cell_measurement_temperature 296(2)
_cell_volume 1844.2(4)
_computing_structure_refinement 'SHELXL-97 (Sheldrick, 1997)'
_computing_structure_solution 'SHELXS-97 (Sheldrick, 1990)'
_diffrn_ambient_temperature 296(2)
_diffrn_measured_fraction_theta_full 1.000
_diffrn_measured_fraction_theta_max 1.000
_diffrn_radiation_monochromator graphite
_diffrn_radiation_source 'fine-focus sealed tube'
_diffrn_radiation_type MoK\a
_diffrn_radiation_wavelength 0.71073
_diffrn_reflns_av_R_equivalents 0.0323
_diffrn_reflns_av_sigmaI/netI 0.0381
_diffrn_reflns_limit_h_max 9
_diffrn_reflns_limit_h_min -10
_diffrn_reflns_limit_k_max 12
_diffrn_reflns_limit_k_min -12
_diffrn_reflns_limit_l_max 23
_diffrn_reflns_limit_l_min -19
_diffrn_reflns_number 9116
_diffrn_reflns_theta_full 25.00
_diffrn_reflns_theta_max 25.00
_diffrn_reflns_theta_min 2.07
_exptl_absorpt_coefficient_mu 1.225
_exptl_absorpt_correction_T_max 0.8376
_exptl_absorpt_correction_T_min 0.6027
_exptl_absorpt_correction_type multi-scan
_exptl_absorpt_process_details sadabs
_exptl_crystal_colour colorless
_exptl_crystal_density_diffrn 1.800
_exptl_crystal_density_method 'not measured'
_exptl_crystal_description block
_exptl_crystal_F_000 992
_exptl_crystal_size_max 0.46
_exptl_crystal_size_mid 0.18
_exptl_crystal_size_min 0.15
_refine_diff_density_max 0.321
_refine_diff_density_min -0.556
_refine_diff_density_rms 0.066
_refine_ls_extinction_method none
_refine_ls_goodness_of_fit_ref 0.989
_refine_ls_hydrogen_treatment constr
_refine_ls_matrix_type full
_refine_ls_number_parameters 271
_refine_ls_number_reflns 3246
_refine_ls_number_restraints 0
_refine_ls_restrained_S_all 0.989
_refine_ls_R_factor_all 0.0309
_refine_ls_R_factor_gt 0.0251
_refine_ls_shift/su_max 0.001
_refine_ls_shift/su_mean 0.000
_refine_ls_structure_factor_coef Fsqd
_refine_ls_weighting_details 'calc w=1/[\s^2^(Fo^2^)+(0.0256P)^2^+0.0000P] where P=(Fo^2^+2Fc^2^)/3'
_refine_ls_weighting_scheme calc
_refine_ls_wR_factor_gt 0.0549
_refine_ls_wR_factor_ref 0.0560
_reflns_number_gt 2705
_reflns_number_total 3246
_reflns_threshold_expression >2sigma(I)
_cod_data_source_file c2ce26386f.txt
_cod_data_source_block p1
_cod_original_cell_volume 1844.3(4)
_cod_original_sg_symbol_H-M p2(1)/c
_cod_database_code 7208984

loop_
_symmetry_equiv_pos_as_xyz
'x, y, z'
'-x, y+1/2, -z+1/2'
'-x, -y, -z'
'x, -y-1/2, z-1/2'

loop_
_atom_site_label
_atom_site_type_symbol
_atom_site_fract_x
_atom_site_fract_y
_atom_site_fract_z
_atom_site_U_iso_or_equiv
_atom_site_adp_type
_atom_site_occupancy
_atom_site_symmetry_multiplicity
_atom_site_calc_flag
_atom_site_refinement_flags
Cd1 Cd 0.87668(2) 0.430255(18) 0.267779(10) 0.02541(8) Uani 1 1 d .
C1 C 1.0041(4) 0.3481(3) 0.42893(17) 0.0419(8) Uani 1 1 d .
H1 H 1.0976 0.3337 0.4107 0.050 Uiso 1 1 calc R
C2 C 1.0010(4) 0.3402(3) 0.49804(18) 0.0520(10) Uani 1 1 d .
H2 H 1.0901 0.3193 0.5259 0.062 Uiso 1 1 calc R
C3 C 0.8650(4) 0.3636(3) 0.52486(18) 0.0520(10) Uani 1 1 d .
H3 H 0.8609 0.3602 0.5716 0.062 Uiso 1 1 calc R
C4 C 0.7326(4) 0.3925(3) 0.48262(16) 0.0432(8) Uani 1 1 d .
H4 H 0.6387 0.4088 0.5002 0.052 Uiso 1 1 calc R
C5 C 0.7444(3) 0.3964(3) 0.41374(15) 0.0313(7) Uani 1 1 d .
C6 C 0.6085(3) 0.4213(3) 0.36409(14) 0.0300(7) Uani 1 1 d .
C7 C 0.4766(3) 0.4402(2) 0.26860(15) 0.0290(7) Uani 1 1 d .
C8 C 0.4230(3) 0.4446(3) 0.19676(15) 0.0304(7) Uani 1 1 d .
C9 C 0.4590(3) 0.3508(3) 0.15358(15) 0.0376(8) Uani 1 1 d .
H9 H 0.5186 0.2842 0.1706 0.045 Uiso 1 1 calc R
C10 C 0.4064(3) 0.3554(3) 0.08491(15) 0.0375(8) Uani 1 1 d .
H10 H 0.4309 0.2915 0.0565 0.045 Uiso 1 1 calc R
C11 C 0.3180(3) 0.4541(3) 0.05820(15) 0.0307(7) Uani 1 1 d .
C12 C 0.2832(3) 0.5467(3) 0.10235(16) 0.0371(8) Uani 1 1 d .
H12 H 0.2246 0.6139 0.0854 0.045 Uiso 1 1 calc R
C13 C 0.3328(3) 0.5426(3) 0.17076(16) 0.0370(8) Uani 1 1 d .
H13 H 0.3058 0.6054 0.1994 0.044 Uiso 1 1 calc R
C14 C 0.2749(3) 0.4103(3) -0.13286(15) 0.0340(7) Uani 1 1 d .
H14 H 0.3188 0.3621 -0.1648 0.041 Uiso 1 1 calc R
C15 C 0.3257(3) 0.3930(3) -0.06513(15) 0.0329(7) Uani 1 1 d .
H15 H 0.4017 0.3343 -0.0527 0.039 Uiso 1 1 calc R
C16 C 0.2642(3) 0.4629(3) -0.01558(15) 0.0298(7) Uani 1 1 d .
C17 C 0.1475(4) 0.5454(3) -0.03902(16) 0.0381(8) Uani 1 1 d .
H17 H 0.0992 0.5932 -0.0082 0.046 Uiso 1 1 calc R
C18 C 0.1030(4) 0.5566(3) -0.10733(16) 0.0390(8) Uani 1 1 d .
H18 H 0.0243 0.6124 -0.1211 0.047 Uiso 1 1 calc R
C19 C 0.9115(3) 0.7150(3) 0.27271(14) 0.0302(7) Uani 1 1 d .
C20 C 1.0776(3) 0.6653(3) 0.28881(13) 0.0252(6) Uani 1 1 d .
N1 N 0.8774(3) 0.3759(2) 0.38649(12) 0.0308(6) Uani 1 1 d .
N2 N 0.6190(3) 0.4105(2) 0.29619(12) 0.0277(5) Uani 1 1 d .
N3 N 0.4715(3) 0.4547(2) 0.38061(12) 0.0408(7) Uani 1 1 d .
N4 N 0.3892(3) 0.4660(2) 0.31879(12) 0.0395(7) Uani 1 1 d .
H4A H 0.2929 0.4872 0.3128 0.047 Uiso 1 1 calc R
N5 N 0.1663(3) 0.4922(2) -0.15488(12) 0.0329(6) Uani 1 1 d .
O1 O 0.8020(2) 0.64452(18) 0.28462(10) 0.0343(5) Uani 1 1 d .
O2 O 0.8980(2) 0.82075(18) 0.24783(11) 0.0413(6) Uani 1 1 d .
O3 O 1.0921(2) 0.55341(16) 0.30616(10) 0.0305(5) Uani 1 1 d .
O4 O 1.1882(2) 0.73799(17) 0.28477(10) 0.0360(5) Uani 1 1 d .

loop_
_atom_site_aniso_label
_atom_site_aniso_U_11
_atom_site_aniso_U_22
_atom_site_aniso_U_33
_atom_site_aniso_U_23
_atom_site_aniso_U_13
_atom_site_aniso_U_12
Cd1 0.02571(12) 0.02354(13) 0.02687(13) 0.00056(10) 0.00201(8) -0.00007(9)
C1 0.0360(17) 0.0399(19) 0.048(2) 0.0053(17) -0.0074(15) 0.0008(16)
C2 0.060(2) 0.046(2) 0.046(2) 0.0108(19) -0.0194(18) 0.004(2)
C3 0.073(3) 0.051(2) 0.029(2) 0.0019(17) -0.0071(18) 0.001(2)
C4 0.052(2) 0.048(2) 0.0291(19) 0.0009(16) 0.0027(15) 0.0062(18)
C5 0.0341(16) 0.0284(16) 0.0304(18) 0.0012(14) -0.0015(13) 0.0005(14)
C6 0.0327(16) 0.0330(17) 0.0240(17) 0.0004(14) 0.0015(12) 0.0015(14)
C7 0.0289(15) 0.0307(16) 0.0280(17) -0.0003(14) 0.0050(12) 0.0001(14)
C8 0.0227(14) 0.0379(18) 0.0299(18) 0.0004(15) -0.0001(12) -0.0018(13)
C9 0.0378(17) 0.0358(18) 0.037(2) 0.0036(16) -0.0070(14) 0.0078(15)
C10 0.0436(18) 0.0341(18) 0.0339(19) -0.0028(15) -0.0012(14) 0.0064(15)
C11 0.0292(15) 0.0343(17) 0.0283(17) 0.0029(14) 0.0006(13) 0.0012(14)
C12 0.0409(18) 0.0363(18) 0.0333(19) 0.0038(15) -0.0013(14) 0.0121(15)
C13 0.0374(17) 0.0416(19) 0.0322(19) -0.0049(15) 0.0042(14) 0.0061(15)
C14 0.0367(17) 0.0330(17) 0.0324(19) -0.0027(14) 0.0044(14) 0.0015(15)
C15 0.0336(16) 0.0325(17) 0.0318(18) 0.0029(14) -0.0013(13) 0.0038(14)
C16 0.0315(16) 0.0296(16) 0.0280(17) 0.0050(14) 0.0012(13) -0.0024(14)
C17 0.0419(18) 0.044(2) 0.0288(19) 0.0034(15) 0.0068(14) 0.0091(16)
C18 0.0400(18) 0.045(2) 0.0322(19) 0.0102(16) 0.0023(14) 0.0130(16)
C19 0.0305(16) 0.0299(17) 0.0306(17) -0.0048(14) 0.0052(13) 0.0004(14)
C20 0.0281(15) 0.0267(16) 0.0205(16) -0.0036(13) 0.0011(11) 0.0023(13)
N1 0.0305(13) 0.0296(13) 0.0313(15) 0.0024(12) -0.0015(11) -0.0006(11)
N2 0.0266(12) 0.0310(13) 0.0250(14) 0.0019(11) 0.0002(10) 0.0014(11)
N3 0.0335(14) 0.0626(19) 0.0266(15) 0.0047(13) 0.0046(11) 0.0081(14)
N4 0.0285(13) 0.0621(18) 0.0278(15) 0.0047(14) 0.0019(11) 0.0101(13)
N5 0.0366(14) 0.0343(15) 0.0277(15) 0.0037(12) 0.0031(11) 0.0016(12)
O1 0.0267(10) 0.0296(11) 0.0472(13) -0.0001(10) 0.0072(9) -0.0041(9)
O2 0.0315(11) 0.0270(12) 0.0645(16) 0.0139(11) 0.0001(10) 0.0038(10)
O3 0.0298(11) 0.0225(11) 0.0383(13) 0.0024(9) -0.0021(9) -0.0004(9)
O4 0.0284(11) 0.0272(11) 0.0521(14) 0.0045(10) 0.0018(9) -0.0029(9)

loop_
_atom_type_symbol
_atom_type_description
_atom_type_scat_dispersion_real
_atom_type_scat_dispersion_imag
_atom_type_scat_source
C C 0.0033 0.0016 'International Tables Vol C Tables 4.2.6.8 and 6.1.1.4'
H H 0.0000 0.0000 'International Tables Vol C Tables 4.2.6.8 and 6.1.1.4'
N N 0.0061 0.0033 'International Tables Vol C Tables 4.2.6.8 and 6.1.1.4'
O O 0.0106 0.0060 'International Tables Vol C Tables 4.2.6.8 and 6.1.1.4'
Cd Cd -0.8075 1.2024 'International Tables Vol C Tables 4.2.6.8 and 6.1.1.4'

loop_
_geom_angle_atom_site_label_1
_geom_angle_atom_site_label_2
_geom_angle_atom_site_label_3
_geom_angle
_geom_angle_site_symmetry_1
_geom_angle_site_symmetry_3
_geom_angle_publ_flag
O2 Cd1 O3 71.78(6) 2_745 . y
O2 Cd1 N2 143.77(7) 2_745 . y
O3 Cd1 N2 135.15(7) . . y
O2 Cd1 O4 69.99(6) 2_745 2_745 y
O3 Cd1 O4 141.71(6) . 2_745 y
N2 Cd1 O4 80.61(7) . 2_745 y
O2 Cd1 N5 96.37(8) 2_745 3_665 y
O3 Cd1 N5 98.53(7) . 3_665 y
N2 Cd1 N5 101.06(8) . 3_665 y
O4 Cd1 N5 83.69(8) 2_745 3_665 y
O2 Cd1 N1 94.71(8) 2_745 . y
O3 Cd1 N1 84.14(7) . . y
N2 Cd1 N1 70.07(8) . . y
O4 Cd1 N1 100.95(7) 2_745 . y
N5 Cd1 N1 168.89(8) 3_665 . y
O2 Cd1 O1 137.67(7) 2_745 . y
O3 Cd1 O1 68.15(6) . . y
N2 Cd1 O1 77.63(7) . . y
O4 Cd1 O1 147.29(6) 2_745 . y
N5 Cd1 O1 76.92(8) 3_665 . y
N1 Cd1 O1 94.27(7) . . y
N1 C1 C2 122.8(3) . . ?
N1 C1 H1 118.6 . . ?
C2 C1 H1 118.6 . . ?
C3 C2 C1 118.7(3) . . ?
C3 C2 H2 120.7 . . ?
C1 C2 H2 120.7 . . ?
C2 C3 C4 120.0(3) . . ?
C2 C3 H3 120.0 . . ?
C4 C3 H3 120.0 . . ?
C5 C4 C3 117.9(3) . . ?
C5 C4 H4 121.1 . . ?
C3 C4 H4 121.1 . . ?
N1 C5 C4 123.0(3) . . ?
N1 C5 C6 114.8(3) . . ?
C4 C5 C6 122.1(3) . . ?
N3 C6 N2 114.8(2) . . ?
N3 C6 C5 124.2(3) . . ?
N2 C6 C5 121.0(3) . . ?
N4 C7 N2 108.1(2) . . ?
N4 C7 C8 124.9(2) . . ?
N2 C7 C8 126.9(3) . . ?
C9 C8 C13 119.1(3) . . ?
C9 C8 C7 120.7(3) . . ?
C13 C8 C7 120.2(3) . . ?
C8 C9 C10 120.3(3) . . ?
C8 C9 H9 119.8 . . ?
C10 C9 H9 119.8 . . ?
C11 C10 C9 121.0(3) . . ?
C11 C10 H10 119.5 . . ?
C9 C10 H10 119.5 . . ?
C12 C11 C10 117.7(3) . . ?
C12 C11 C16 120.4(2) . . ?
C10 C11 C16 121.9(3) . . ?
C13 C12 C11 122.0(3) . . ?
C13 C12 H12 119.0 . . ?
C11 C12 H12 119.0 . . ?
C12 C13 C8 119.9(3) . . ?
C12 C13 H13 120.0 . . ?
C8 C13 H13 120.0 . . ?
N5 C14 C15 123.6(3) . . ?
N5 C14 H14 118.2 . . ?
C15 C14 H14 118.2 . . ?
C14 C15 C16 120.3(3) . . ?
C14 C15 H15 119.8 . . ?
C16 C15 H15 119.8 . . ?
C15 C16 C17 115.5(3) . . ?
C15 C16 C11 123.6(3) . . ?
C17 C16 C11 120.9(3) . . ?
C18 C17 C16 120.6(3) . . ?
C18 C17 H17 119.7 . . ?
C16 C17 H17 119.7 . . ?
N5 C18 C17 123.7(3) . . ?
N5 C18 H18 118.2 . . ?
C17 C18 H18 118.2 . . ?
O2 C19 O1 126.1(3) . . ?
O2 C19 C20 116.9(3) . . ?
O1 C19 C20 117.0(3) . . ?
O4 C20 O3 124.6(2) . . ?
O4 C20 C19 118.1(2) . . ?
O3 C20 C19 117.3(2) . . ?
C5 N1 C1 117.6(3) . . ?
C5 N1 Cd1 115.55(18) . . ?
C1 N1 Cd1 125.8(2) . . ?
C7 N2 C6 103.6(2) . . ?
C7 N2 Cd1 137.16(19) . . ?
C6 N2 Cd1 112.55(17) . . ?
C6 N3 N4 101.9(2) . . ?
C7 N4 N3 111.6(2) . . ?
C7 N4 H4A 124.2 . . ?
N3 N4 H4A 124.2 . . ?
C18 N5 C14 116.3(3) . . ?
C18 N5 Cd1 116.17(19) . 3_665 ?
C14 N5 Cd1 125.6(2) . 3_665 ?
C19 O1 Cd1 109.80(17) . . ?
C19 O2 Cd1 118.33(17) . 2_755 ?
C20 O3 Cd1 113.72(16) . . ?
C20 O4 Cd1 115.72(16) . 2_755 ?

loop_
_geom_bond_atom_site_label_1
_geom_bond_atom_site_label_2
_geom_bond_distance
_geom_bond_site_symmetry_2
_geom_bond_publ_flag
Cd1 O2 2.325(2) 2_745 y
Cd1 O3 2.3546(18) . y
Cd1 N2 2.358(2) . y
Cd1 O4 2.3718(19) 2_745 y
Cd1 N5 2.382(2) 3_665 y
Cd1 N1 2.422(2) . y
Cd1 O1 2.4423(19) . y
C1 N1 1.347(3) . ?
C1 C2 1.374(5) . ?
C1 H1 0.9300 . ?
C2 C3 1.359(5) . ?
C2 H2 0.9300 . ?
C3 C4 1.385(4) . ?
C3 H3 0.9300 . ?
C4 C5 1.378(4) . ?
C4 H4 0.9300 . ?
C5 N1 1.334(4) . ?
C5 C6 1.480(4) . ?
C6 N3 1.309(4) . ?
C6 N2 1.361(4) . ?
C7 N4 1.335(4) . ?
C7 N2 1.335(3) . ?
C7 C8 1.453(4) . ?
C8 C9 1.384(4) . ?
C8 C13 1.385(4) . ?
C9 C10 1.391(4) . ?
C9 H9 0.9300 . ?
C10 C11 1.388(4) . ?
C10 H10 0.9300 . ?
C11 C12 1.384(4) . ?
C11 C16 1.492(4) . ?
C12 C13 1.381(4) . ?
C12 H12 0.9300 . ?
C13 H13 0.9300 . ?
C14 N5 1.333(4) . ?
C14 C15 1.382(4) . ?
C14 H14 0.9300 . ?
C15 C16 1.386(4) . ?
C15 H15 0.9300 . ?
C16 C17 1.392(4) . ?
C17 C18 1.374(4) . ?
C17 H17 0.9300 . ?
C18 N5 1.332(4) . ?
C18 H18 0.9300 . ?
C19 O2 1.249(3) . ?
C19 O1 1.256(3) . ?
C19 C20 1.536(4) . ?
C20 O4 1.246(3) . ?
C20 O3 1.264(3) . ?
N3 N4 1.359(3) . ?
N4 H4A 0.8600 . ?
N5 Cd1 2.382(2) 3_665 ?
O2 Cd1 2.325(2) 2_755 ?
O4 Cd1 2.3718(19) 2_755 ?
